data_7218633
loop_
_publ_author_name
'Videnova-Adrabinska, Veneta Georgieva'
'Wilk, Magdalena'
'Jarzembska, Katarzyna Natalia'
'Janczak, Jan'
'Duczmal, Marek'
'Hoffmann, J\'ozef'

_publ_section_title
;
 Synthesis, structural characterization and computational studies of
 layered metal phosphonates: [M(HO3P--C5H4N--PO3H)2(H2O)2]n [MII= Co, Zn,
 Cd]
;
_journal_name_full 'RSC Adv.'
_journal_paper_doi 10.1039/C4RA10257F
_journal_year 2014
_chemical_formula_moiety 'C10 H16 Co N2 O14 P4'
_chemical_formula_sum 'C10 H16 Co N2 O14 P4'
_chemical_formula_weight 571.06
_chemical_name_systematic
; 
 ? 
;
_space_group_IT_number 14
_symmetry_cell_setting monoclinic
_symmetry_space_group_name_Hall '-P 2yn'
_symmetry_space_group_name_H-M 'P 1 21/n 1'
_atom_sites_solution_hydrogens geom
_atom_sites_solution_primary direct
_atom_sites_solution_secondary difmap
_audit_creation_method SHELXL-97
_cell_angle_alpha 90.00
_cell_angle_beta 95.980(10)
_cell_angle_gamma 90.00
_cell_formula_units_Z 2
_cell_length_a 9.151(2)
_cell_length_b 8.6680(10)
_cell_length_c 11.631(2)
_cell_measurement_reflns_used 1773
_cell_measurement_temperature 295(2)
_cell_measurement_theta_max 29.35
_cell_measurement_theta_min 2.70
_cell_volume 917.6(3)
_computing_cell_refinement
;
Oxford Diffraction Poland (2006). CrysAlis Red, Version 171.32.6
;
_computing_data_collection
;
Oxford Diffraction Poland (2006). CrysAlis CCD, Version 171.32.6
;
_computing_data_reduction
;
Oxford Diffraction Poland (2006). CrysAlis Red, Version 171.32.6
;
_computing_molecular_graphics
;
Brandenburg & Putz (2006). Diamond 3.0. Crystal and Molecular
Structure Visualisation, University of Bonn, Germany
;
_computing_publication_material 'SHELXL-97 (Sheldrick, 1997)'
_computing_structure_refinement 'SHELXL-97 (Sheldrick, 1997)'
_computing_structure_solution 'SHELXS-97 (Sheldrick, 1990)'
_diffrn_ambient_temperature 295(2)
_diffrn_detector_area_resol_mean '1024x1024 with blocks 2x2'
_diffrn_measured_fraction_theta_full 1.000
_diffrn_measured_fraction_theta_max 0.939
_diffrn_measurement_device_type 'KUMA KM-4 with area CCD detector'
_diffrn_measurement_method \w-scan
_diffrn_radiation_monochromator graphite
_diffrn_radiation_source 'fine-focus sealed tube'
_diffrn_radiation_type MoK\a
_diffrn_radiation_wavelength 0.71073
_diffrn_reflns_av_R_equivalents 0.0284
_diffrn_reflns_av_sigmaI/netI 0.0294
_diffrn_reflns_limit_h_max 12
_diffrn_reflns_limit_h_min -12
_diffrn_reflns_limit_k_max 11
_diffrn_reflns_limit_k_min -11
_diffrn_reflns_limit_l_max 15
_diffrn_reflns_limit_l_min -10
_diffrn_reflns_number 12177
_diffrn_reflns_theta_full 28.00
_diffrn_reflns_theta_max 29.35
_diffrn_reflns_theta_min 2.70
_exptl_absorpt_coefficient_mu 1.366
_exptl_absorpt_correction_T_max 0.7988
_exptl_absorpt_correction_T_min 0.7722
_exptl_absorpt_correction_type numerical
_exptl_absorpt_process_details
;
Oxford Diffraction Poland (2006). CrysAlis Red, Version 171.32.6
;
_exptl_crystal_colour pink
_exptl_crystal_density_diffrn 2.067
_exptl_crystal_density_meas 2.06
_exptl_crystal_density_method floatation
_exptl_crystal_description parallelepiped
_exptl_crystal_F_000 578
_exptl_crystal_preparation 'Magnetic properties'
_exptl_crystal_size_max 0.25
_exptl_crystal_size_mid 0.21
_exptl_crystal_size_min 0.18
_refine_diff_density_max 0.359
_refine_diff_density_min -0.361
_refine_diff_density_rms 0.069
_refine_ls_extinction_method none
_refine_ls_goodness_of_fit_ref 1.006
_refine_ls_hydrogen_treatment mixed
_refine_ls_matrix_type full
_refine_ls_number_parameters 157
_refine_ls_number_reflns 2364
_refine_ls_number_restraints 4
_refine_ls_restrained_S_all 1.006
_refine_ls_R_factor_all 0.0485
_refine_ls_R_factor_gt 0.0258
_refine_ls_shift/su_max 0.000
_refine_ls_shift/su_mean 0.000
_refine_ls_structure_factor_coef Fsqd
_refine_ls_weighting_details 'calc w=1/[\s^2^(Fo^2^)+(0.0360P)^2^+0.0000P] where P=(Fo^2^+2Fc^2^)/3'
_refine_ls_weighting_scheme calc
_refine_ls_wR_factor_gt 0.0552
_refine_ls_wR_factor_ref 0.0611
_reflns_number_gt 1773
_reflns_number_total 2364
_reflns_threshold_expression I>2\s(I)
_cod_data_source_file c4ra10257f2.cif
_cod_data_source_block compound_1
_cod_original_sg_symbol_H-M 'P 21/n'
_cod_database_code 7218633

loop_
_symmetry_equiv_pos_as_xyz
'x, y, z'
'-x+1/2, y+1/2, -z+1/2'
'-x, -y, -z'
'x-1/2, -y-1/2, z-1/2'

loop_
_atom_site_label
_atom_site_type_symbol
_atom_site_fract_x
_atom_site_fract_y
_atom_site_fract_z
_atom_site_U_iso_or_equiv
_atom_site_adp_type
_atom_site_occupancy
_atom_site_symmetry_multiplicity
_atom_site_calc_flag
_atom_site_refinement_flags
Co Co 0.0000 0.0000 0.0000 0.01531(9) Uani 1 2 d S
N1 N 0.55838(16) -0.27391(17) 0.03769(12) 0.0212(3) Uani 1 1 d .
H1N H 0.579(2) -0.278(2) 0.1074(17) 0.025 Uiso 1 1 d .
C2 C 0.44272(19) -0.1903(2) -0.00648(14) 0.0191(4) Uani 1 1 d .
H2 H 0.3897 -0.1318 0.0418 0.023 Uiso 1 1 calc R
C3 C 0.40285(16) -0.19155(18) -0.12454(14) 0.0152(3) Uani 1 1 d .
C4 C 0.48545(17) -0.28050(17) -0.19384(14) 0.0152(3) Uani 1 1 d .
H4 H 0.4612 -0.2810 -0.2735 0.018 Uiso 1 1 calc R
C5 C 0.60383(17) -0.36872(18) -0.14588(14) 0.0170(3) Uani 1 1 d .
C6 C 0.63835(19) -0.3606(2) -0.02692(14) 0.0217(4) Uani 1 1 d .
H6 H 0.7179 -0.4162 0.0080 0.026 Uiso 1 1 calc R
P3 P 0.23809(4) -0.09417(5) -0.18547(4) 0.01406(10) Uani 1 1 d .
O31 O 0.18550(12) 0.00823(12) -0.09570(10) 0.0195(3) Uani 1 1 d .
O32 O 0.13642(12) -0.22024(12) -0.23514(9) 0.0190(3) Uani 1 1 d .
O33 O 0.28572(13) -0.00417(13) -0.29231(10) 0.0200(3) Uani 1 1 d D
H33 H 0.307(2) 0.0854(13) -0.2751(16) 0.030 Uiso 1 1 d D
P5 P 0.71432(4) -0.48951(5) -0.23095(4) 0.01483(10) Uani 1 1 d .
O51 O 0.63791(14) -0.50555(14) -0.34933(10) 0.0256(3) Uani 1 1 d .
O52 O 0.74953(13) -0.63428(13) -0.16327(10) 0.0240(3) Uani 1 1 d .
O53 O 0.86044(13) -0.39258(14) -0.23211(11) 0.0259(3) Uani 1 1 d D
H53 H 0.847(2) -0.3053(14) -0.2565(17) 0.039 Uiso 1 1 d D
O1W O 0.01061(15) -0.25023(16) 0.00494(11) 0.0275(3) Uani 1 1 d D
H1W H 0.0832(16) -0.293(2) 0.0407(17) 0.041 Uiso 1 1 d D
H2W H 0.009(2) -0.290(2) -0.0593(11) 0.041 Uiso 1 1 d D

loop_
_atom_site_aniso_label
_atom_site_aniso_U_11
_atom_site_aniso_U_22
_atom_site_aniso_U_33
_atom_site_aniso_U_23
_atom_site_aniso_U_13
_atom_site_aniso_U_12
Co 0.01552(16) 0.01716(17) 0.01321(16) 0.00011(13) 0.00134(12) 0.00154(13)
N1 0.0262(8) 0.0253(8) 0.0109(7) -0.0003(7) -0.0034(6) 0.0019(6)
C2 0.0214(8) 0.0202(8) 0.0162(8) -0.0005(7) 0.0044(7) -0.0004(7)
C3 0.0151(8) 0.0142(8) 0.0163(8) 0.0013(6) 0.0017(6) -0.0029(6)
C4 0.0169(8) 0.0175(8) 0.0113(8) 0.0000(6) 0.0013(6) -0.0006(6)
C5 0.0166(7) 0.0166(8) 0.0176(8) 0.0012(7) 0.0006(7) -0.0001(7)
C6 0.0210(8) 0.0241(9) 0.0188(9) 0.0035(7) -0.0034(7) 0.0029(7)
P3 0.01446(19) 0.0145(2) 0.0131(2) -0.00078(17) 0.00114(15) 0.00104(16)
O31 0.0180(6) 0.0220(6) 0.0189(6) -0.0044(5) 0.0039(5) 0.0024(5)
O32 0.0207(6) 0.0174(6) 0.0180(6) -0.0019(5) -0.0013(5) -0.0012(5)
O33 0.0276(6) 0.0165(6) 0.0164(6) 0.0003(5) 0.0035(5) -0.0012(5)
P5 0.0141(2) 0.0148(2) 0.0154(2) -0.00035(17) 0.00113(16) 0.00159(16)
O51 0.0253(6) 0.0328(8) 0.0178(6) -0.0041(5) -0.0016(5) 0.0022(6)
O52 0.0294(7) 0.0178(6) 0.0249(7) 0.0021(5) 0.0025(5) 0.0043(5)
O53 0.0183(6) 0.0229(7) 0.0369(8) 0.0014(6) 0.0054(5) -0.0023(5)
O1W 0.0338(7) 0.0242(7) 0.0244(7) -0.0010(6) 0.0024(6) 0.0039(6)

loop_
_atom_type_symbol
_atom_type_description
_atom_type_scat_dispersion_real
_atom_type_scat_dispersion_imag
_atom_type_scat_source
C C 0.0033 0.0016 'International Tables Vol C Tables 4.2.6.8 and 6.1.1.4'
H H 0.0000 0.0000 'International Tables Vol C Tables 4.2.6.8 and 6.1.1.4'
N N 0.0061 0.0033 'International Tables Vol C Tables 4.2.6.8 and 6.1.1.4'
O O 0.0106 0.0060 'International Tables Vol C Tables 4.2.6.8 and 6.1.1.4'
P P 0.1023 0.0942 'International Tables Vol C Tables 4.2.6.8 and 6.1.1.4'
Co Co 0.3494 0.9721 'International Tables Vol C Tables 4.2.6.8 and 6.1.1.4'

loop_
_geom_angle_atom_site_label_1
_geom_angle_atom_site_label_2
_geom_angle_atom_site_label_3
_geom_angle
_geom_angle_site_symmetry_1
_geom_angle_site_symmetry_3
O51 Co O51 180.00(4) 4_556 2_554
O51 Co O31 90.41(5) 4_556 3
O51 Co O31 89.59(5) 2_554 3
O51 Co O31 89.59(5) 4_556 .
O51 Co O31 90.41(5) 2_554 .
O31 Co O31 180.00(8) 3 .
O51 Co O1W 91.21(5) 4_556 3
O51 Co O1W 88.79(5) 2_554 3
O31 Co O1W 90.65(5) 3 3
O31 Co O1W 89.35(5) . 3
O51 Co O1W 88.80(5) 4_556 .
O51 Co O1W 91.20(5) 2_554 .
O31 Co O1W 89.35(5) 3 .
O31 Co O1W 90.65(5) . .
O1W Co O1W 180.00(7) 3 .
C6 N1 C2 123.13(15) . .
C6 N1 H1N 116.9(14) . .
C2 N1 H1N 119.9(14) . .
N1 C2 C3 119.48(16) . .
N1 C2 H2 120.3 . .
C3 C2 H2 120.3 . .
C2 C3 C4 118.40(15) . .
C2 C3 P3 120.56(13) . .
C4 C3 P3 120.81(12) . .
C3 C4 C5 121.18(15) . .
C3 C4 H4 119.4 . .
C5 C4 H4 119.4 . .
C6 C5 C4 117.24(15) . .
C6 C5 P5 119.31(12) . .
C4 C5 P5 123.44(12) . .
N1 C6 C5 120.56(15) . .
N1 C6 H6 119.7 . .
C5 C6 H6 119.7 . .
O31 P3 O32 117.94(7) . .
O31 P3 O33 113.36(7) . .
O32 P3 O33 105.55(6) . .
O31 P3 C3 108.73(7) . .
O32 P3 C3 105.52(7) . .
O33 P3 C3 104.71(7) . .
P3 O31 Co 132.97(7) . .
P3 O33 H33 110.9(14) . .
O51 P5 O52 117.62(7) . .
O51 P5 O53 111.05(7) . .
O52 P5 O53 108.29(7) . .
O51 P5 C5 108.89(7) . .
O52 P5 C5 107.32(7) . .
O53 P5 C5 102.56(7) . .
P5 O51 Co 168.23(8) . 2_544
P5 O53 H53 113.4(16) . .
Co O1W H1W 119.4(15) . .
Co O1W H2W 113.3(16) . .
H1W O1W H2W 102(2) . .

loop_
_geom_bond_atom_site_label_1
_geom_bond_atom_site_label_2
_geom_bond_distance
_geom_bond_site_symmetry_2
Co O51 2.0507(12) 4_556
Co O51 2.0507(12) 2_554
Co O31 2.1258(12) 3
Co O31 2.1258(12) .
Co O1W 2.1717(14) 3
Co O1W 2.1717(14) .
N1 C6 1.334(2) .
N1 C2 1.340(2) .
N1 H1N 0.815(19) .
C2 C3 1.384(2) .
C2 H2 0.9300 .
C3 C4 1.394(2) .
C3 P3 1.8070(16) .
C4 C5 1.394(2) .
C4 H4 0.9300 .
C5 C6 1.389(2) .
C5 P5 1.8182(17) .
C6 H6 0.9300 .
P3 O31 1.4881(12) .
P3 O32 1.5105(11) .
P3 O33 1.5671(12) .
O33 H33 0.819(9) .
P5 O51 1.4843(12) .
P5 O52 1.4984(12) .
P5 O53 1.5805(13) .
O51 Co 2.0507(12) 2_544
O53 H53 0.813(9) .
O1W H1W 0.834(9) .
O1W H2W 0.821(9) .

loop_
_geom_hbond_atom_site_label_D
_geom_hbond_atom_site_label_H
_geom_hbond_atom_site_label_A
_geom_hbond_distance_DH
_geom_hbond_distance_HA
_geom_hbond_distance_DA
_geom_hbond_angle_DHA
_geom_hbond_site_symmetry_A
N1 H1N O32 0.815(19) 1.851(19) 2.6648(19) 177(2) 4_656
O33 H33 O32 0.819(9) 1.764(10) 2.5728(16) 169(2) 2_554
O53 H53 O52 0.813(9) 1.916(12) 2.6929(17) 159(2) 2_654
O1W H1W O52 0.834(9) 2.078(11) 2.8929(18) 166(2) 3_645
O1W H2W O53 0.821(9) 2.474(14) 3.1973(19) 147(2) 1_455
O1W H2W O32 0.821(9) 2.528(17) 3.1400(18) 132.3(19) .
